data_4319396
loop_
_publ_author_name
'Irene Lopes'
'Anna C. Hillier'
'Sung Ying Liu'
'\^Angela Domingos'
'Jos\'e Ascenso'
'Adelino Galv\~ao'
'Andrea Sella'
'No\'emia Marques'

_publ_section_title
;
 Solid-State Structure and Solution Behavior of Eight-Coordinate Sm(III)
 Poly(pyrazolyl)borate Compounds
;
_journal_name_full 'Inorganic Chemistry'
_journal_page_first 1116
_journal_page_last 1125
_journal_paper_doi 10.1021/ic001056x
_journal_volume 40
_journal_year 2001
_chemical_formula_structural '[Sm(HB(3,5Me2pz)3)2(SC5H4N)].3C6H6'
_chemical_formula_sum 'C53 H66 B2 N13 S Sm'
_chemical_formula_weight 1089.22
_chemical_name_common 'Bis Tp* samarium pyridine tiolate'
_chemical_name_systematic
; 
 ? 
;
_space_group_IT_number 2
_symmetry_cell_setting triclinic
_symmetry_space_group_name_Hall '-P 1'
_symmetry_space_group_name_H-M 'P -1'
_atom_sites_solution_hydrogens geom
_atom_sites_solution_primary direct
_atom_sites_solution_secondary difmap
_audit_creation_method SHELXL
_cell_angle_alpha 82.65(2)
_cell_angle_beta 89.32(2)
_cell_angle_gamma 86.61(2)
_cell_formula_units_Z 2
_cell_length_a 10.835(3)
_cell_length_b 15.026(4)
_cell_length_c 16.873(4)
_cell_measurement_reflns_used 25
_cell_measurement_temperature 293(2)
_cell_measurement_theta_max 11.8
_cell_measurement_theta_min 7.2
_cell_volume 2719.7(12)
_computing_cell_refinement 'CAD4 software(Enraf-Nonius,1989)'
_computing_data_collection 'CAD4 software(Enraf-Nonius,1989)'
_computing_data_reduction process-MolEN(Fair,1990)
_computing_molecular_graphics ORTEP(Johnson,1976)
_computing_structure_refinement 'SHELXL-93 (Sheldrick, 1993)'
_computing_structure_solution 'SHELXS-86 (Sheldrick, 1990)'
_diffrn_ambient_temperature 293(2)
_diffrn_measurement_device CAD4-Enraf-Nonius
_diffrn_measurement_method \w/2\qscans
_diffrn_radiation_monochromator graphite
_diffrn_radiation_source 'fine-focus sealed tube'
_diffrn_radiation_type MoK\a
_diffrn_radiation_wavelength 0.71073
_diffrn_reflns_av_R_equivalents 0.0740
_diffrn_reflns_av_sigmaI/netI 0.1727
_diffrn_reflns_limit_h_max 12
_diffrn_reflns_limit_h_min 0
_diffrn_reflns_limit_k_max 17
_diffrn_reflns_limit_k_min -17
_diffrn_reflns_limit_l_max 20
_diffrn_reflns_limit_l_min -20
_diffrn_reflns_number 10101
_diffrn_reflns_theta_max 24.98
_diffrn_reflns_theta_min 1.71
_diffrn_standards_decay_% 8.9
_diffrn_standards_interval_time 60
_diffrn_standards_number 3
_exptl_absorpt_coefficient_mu 1.166
_exptl_absorpt_correction_T_max 0.9988
_exptl_absorpt_correction_T_min 0.9331
_exptl_absorpt_correction_type 'empirical via \y-scan North et al(1968)'
_exptl_crystal_colour pale_yellow
_exptl_crystal_density_diffrn 1.330
_exptl_crystal_density_meas ?
_exptl_crystal_description block
_exptl_crystal_F_000 1126
_exptl_crystal_size_max 0.54
_exptl_crystal_size_mid 0.21
_exptl_crystal_size_min 0.20
_refine_diff_density_max 1.094
_refine_diff_density_min -0.950
_refine_diff_density_rms 0.148
_refine_ls_extinction_method none
_refine_ls_goodness_of_fit_all 1.111
_refine_ls_goodness_of_fit_obs 1.187
_refine_ls_hydrogen_treatment riding
_refine_ls_matrix_type full
_refine_ls_number_parameters 631
_refine_ls_number_reflns 8292
_refine_ls_number_restraints 0
_refine_ls_restrained_S_all 1.237
_refine_ls_restrained_S_obs 1.187
_refine_ls_R_factor_all 0.1809
_refine_ls_R_factor_obs 0.0950
_refine_ls_shift/esd_max 0.001
_refine_ls_shift/esd_mean 0.000
_refine_ls_structure_factor_coef Fsqd
_refine_ls_weighting_details 'w=1/[\s^2^(Fo^2^)+(0.0517P)^2^+15.1775P] where P=(Fo^2^+2Fc^2^)/3'
_refine_ls_weighting_scheme calc
_refine_ls_wR_factor_all 0.2372
_refine_ls_wR_factor_obs 0.1711
_reflns_number_observed 5569
_reflns_number_total 9547
_reflns_observed_criterion >2sigma(I)
_cod_data_source_file ic001056x_2.cif
_cod_data_source_block smtiol
_cod_depositor_comments
;
The following automatic conversions were performed:

'_exptl_crystal_density_meas' value 'not measured' was changed to '?'
- the value is perceived as not measured.

Automatic conversion script
Id: cif_fix_values 3008 2015-01-20 13:52:24Z robertas 

The following automatic conversions were performed:

'_refine_ls_weighting_scheme' value 'calc
w=1/[\s^2^(Fo^2^)+(0.0517P)^2^+15.1775P] where P=(Fo^2^+2Fc^2^)/3'
was changed to 'calc'. New tag '_refine_ls_weighting_details' was
created. The value of the new tag was set to
'w=1/[\s^2^(Fo^2^)+(0.0517P)^2^+15.1775P] where P=(Fo^2^+2Fc^2^)/3'.

Automatic conversion script
Id: cif_fix_values 3143 2015-03-26 13:38:13Z robertas 
;
_cod_database_code 4319396

loop_
_symmetry_equiv_pos_as_xyz
'x, y, z'
'-x, -y, -z'

loop_
_atom_site_aniso_label
_atom_site_aniso_U_11
_atom_site_aniso_U_22
_atom_site_aniso_U_33
_atom_site_aniso_U_23
_atom_site_aniso_U_13
_atom_site_aniso_U_12
Sm1 0.0295(3) 0.0348(4) 0.0365(4) -0.0013(3) 0.0056(3) 0.0027(3)
S1 0.069(3) 0.053(2) 0.044(2) -0.012(2) 0.014(2) 0.007(2)
N1 0.041(6) 0.035(6) 0.040(6) 0.005(5) 0.006(5) -0.001(5)
N11 0.031(6) 0.043(7) 0.054(7) 0.007(5) 0.013(5) 0.009(5)
N12 0.032(6) 0.049(7) 0.043(6) 0.000(5) 0.006(5) 0.000(5)
N21 0.035(6) 0.065(8) 0.041(7) -0.010(6) 0.005(5) -0.001(6)
N22 0.027(6) 0.038(6) 0.041(6) 0.007(5) 0.006(5) 0.006(5)
N31 0.053(7) 0.045(7) 0.042(7) -0.008(5) -0.004(6) 0.013(6)
N32 0.036(6) 0.040(6) 0.041(6) -0.002(5) 0.009(5) 0.016(5)
N41 0.041(7) 0.039(7) 0.055(7) -0.007(6) -0.001(6) -0.008(6)
N42 0.050(7) 0.023(6) 0.041(6) 0.005(5) 0.010(5) 0.004(5)
N51 0.043(7) 0.042(6) 0.038(6) 0.003(5) 0.006(5) 0.009(5)
N52 0.037(6) 0.039(6) 0.039(6) 0.006(5) 0.008(5) 0.006(5)
N61 0.031(6) 0.038(6) 0.046(7) 0.005(5) 0.003(5) -0.001(5)
N62 0.036(6) 0.033(6) 0.043(6) -0.005(5) 0.012(5) 0.002(5)
C1 0.029(7) 0.059(9) 0.054(9) -0.006(7) 0.009(6) -0.003(7)
C2 0.065(10) 0.086(12) 0.026(8) -0.005(8) 0.012(7) 0.000(9)
C3 0.070(11) 0.064(11) 0.054(10) 0.023(9) -0.011(8) -0.003(9)
C4 0.058(10) 0.034(8) 0.063(10) 0.012(7) 0.003(8) -0.005(7)
C5 0.043(8) 0.050(9) 0.062(10) -0.001(8) 0.015(7) 0.006(7)
C12 0.048(9) 0.042(8) 0.047(9) 0.001(7) 0.008(7) -0.006(7)
C13 0.045(9) 0.066(10) 0.044(8) 0.017(7) 0.011(7) -0.005(8)
C14 0.031(8) 0.097(12) 0.033(8) -0.017(8) 0.011(6) -0.003(8)
C15 0.052(10) 0.099(14) 0.075(12) -0.023(10) 0.024(9) -0.004(9)
C16 0.066(11) 0.054(10) 0.099(13) 0.022(9) 0.014(10) 0.018(8)
C22 0.041(9) 0.084(12) 0.049(10) -0.008(9) -0.017(7) -0.021(8)
C23 0.031(8) 0.085(12) 0.043(9) 0.016(8) -0.007(7) -0.015(8)
C24 0.042(8) 0.050(9) 0.058(10) 0.027(8) 0.014(7) -0.004(7)
C25 0.056(10) 0.055(10) 0.100(13) 0.014(9) -0.004(9) 0.008(8)
C26 0.100(15) 0.101(14) 0.063(11) -0.024(10) 0.000(10) -0.026(12)
C32 0.057(9) 0.054(9) 0.024(7) -0.013(6) 0.007(6) -0.011(7)
C33 0.106(14) 0.050(10) 0.051(10) -0.013(8) -0.001(9) 0.017(10)
C34 0.054(9) 0.039(8) 0.062(10) -0.029(7) 0.014(8) -0.006(7)
C35 0.077(12) 0.075(12) 0.100(14) -0.036(10) 0.019(10) 0.026(10)
C36 0.059(10) 0.073(11) 0.066(11) -0.016(9) -0.017(8) -0.012(8)
C42 0.061(10) 0.047(9) 0.049(9) 0.003(7) 0.017(8) -0.023(8)
C43 0.086(13) 0.034(9) 0.091(13) -0.017(8) 0.012(10) -0.026(9)
C44 0.059(10) 0.039(9) 0.057(10) -0.002(7) 0.021(8) 0.001(8)
C45 0.077(12) 0.047(10) 0.106(14) -0.012(9) 0.024(10) 0.011(9)
C46 0.112(16) 0.072(12) 0.089(13) -0.045(10) -0.003(11) -0.056(11)
C52 0.052(9) 0.047(8) 0.034(8) 0.008(6) 0.004(6) 0.001(7)
C53 0.070(10) 0.052(9) 0.034(8) 0.009(7) 0.004(7) 0.018(8)
C54 0.041(8) 0.050(8) 0.036(8) 0.014(6) -0.003(6) 0.000(7)
C55 0.050(9) 0.078(11) 0.060(10) 0.019(8) 0.009(8) 0.011(8)
C56 0.072(11) 0.077(11) 0.045(9) -0.014(8) 0.013(8) 0.020(9)
C62 0.039(8) 0.047(8) 0.042(8) 0.008(6) 0.010(6) -0.025(7)
C63 0.037(8) 0.055(9) 0.059(9) -0.008(7) 0.015(7) -0.004(7)
C64 0.024(7) 0.045(9) 0.035(7) 0.003(6) 0.006(5) 0.008(6)
C65 0.039(8) 0.067(10) 0.071(11) -0.019(8) 0.011(8) 0.001(7)
C66 0.063(10) 0.039(8) 0.075(11) 0.022(8) 0.014(8) -0.007(7)
B1 0.031(9) 0.061(11) 0.049(10) -0.011(8) 0.008(7) 0.005(8)
B2 0.050(10) 0.020(8) 0.067(12) 0.002(8) 0.010(9) 0.006(7)
C1S 0.141(26) 0.093(18) 0.156(28) -0.024(19) -0.071(24) -0.018(17)
C2S 0.113(22) 0.099(19) 0.165(29) -0.033(19) -0.006(20) -0.041(16)
C3S 0.178(28) 0.049(12) 0.092(17) -0.010(11) -0.024(20) -0.015(16)
C4S 0.125(24) 0.043(12) 0.161(27) -0.007(15) -0.029(21) 0.027(14)
C5S 0.148(28) 0.077(17) 0.193(35) -0.027(21) 0.069(26) 0.011(18)
C6S 0.195(33) 0.081(17) 0.101(20) -0.028(14) 0.001(23) -0.024(22)
C7S 0.291(55) 0.203(37) 0.100(23) -0.063(27) 0.094(30) -0.114(36)
C8S 0.087(18) 0.138(23) 0.210(35) -0.006(23) 0.078(22) 0.005(15)
C9S 0.109(24) 0.248(44) 0.141(25) -0.029(27) 0.029(22) -0.069(26)
C10S 0.103(31) 0.232(52) 0.420(85) -0.151(51) 0.109(42) -0.021(30)
C11S 0.252(76) 0.090(30) 0.790(181) 0.081(59) 0.050(84) 0.050(39)
C12S 0.237(55) 0.362(78) 0.181(41) 0.158(46) -0.117(39) -0.196(53)
C13S 0.159(24) 0.106(18) 0.071(15) -0.021(13) 0.010(15) -0.004(17)
C14S 0.114(19) 0.094(17) 0.097(17) -0.004(14) -0.015(14) 0.001(15)
C15S 0.164(26) 0.105(19) 0.081(16) -0.011(14) -0.019(16) -0.033(18)
C16S 0.140(26) 0.119(22) 0.109(21) -0.014(16) 0.008(19) 0.051(20)
C17S 0.090(20) 0.308(53) 0.129(25) -0.093(31) 0.039(17) 0.003(26)
C18S 0.181(30) 0.216(34) 0.068(16) -0.034(19) 0.022(17) -0.076(26)

loop_
_atom_site_label
_atom_site_type_symbol
_atom_site_fract_x
_atom_site_fract_y
_atom_site_fract_z
_atom_site_U_iso_or_equiv
_atom_site_thermal_displace_type
_atom_site_occupancy
_atom_site_calc_flag
_atom_site_refinement_flags
_atom_site_disorder_group
Sm1 Sm 0.21450(7) 0.21048(5) 0.23934(4) 0.0341(2) Uani 1 d . .
S1 S 0.1306(4) 0.2255(2) 0.3988(2) 0.0552(10) Uani 1 d . .
N1 N 0.2077(9) 0.0764(7) 0.3455(6) 0.040(3) Uani 1 d . .
N11 N 0.3997(9) 0.2577(7) 0.1493(6) 0.044(3) Uani 1 d . .
N12 N 0.4972(9) 0.1929(7) 0.1486(6) 0.042(3) Uani 1 d . .
N21 N 0.4314(9) 0.1795(8) 0.3150(6) 0.047(3) Uani 1 d . .
N22 N 0.4754(9) 0.1034(7) 0.2841(6) 0.037(3) Uani 1 d . .
N31 N 0.2637(10) 0.0777(7) 0.1644(6) 0.047(3) Uani 1 d . .
N32 N 0.3873(9) 0.0468(7) 0.1593(6) 0.040(3) Uani 1 d . .
N41 N 0.1660(10) 0.3737(7) 0.2387(6) 0.045(3) Uani 1 d . .
N42 N 0.0494(10) 0.4097(6) 0.2187(6) 0.039(3) Uani 1 d . .
N51 N 0.1202(9) 0.2701(7) 0.0992(6) 0.042(3) Uani 1 d . .
N52 N 0.0166(9) 0.3293(6) 0.0986(6) 0.039(3) Uani 1 d . .
N61 N -0.0223(9) 0.1937(6) 0.2385(6) 0.039(3) Uani 1 d . .
N62 N -0.0883(9) 0.2749(6) 0.2285(6) 0.038(3) Uani 1 d . .
C1 C 0.1670(11) 0.1112(9) 0.4123(8) 0.048(3) Uani 1 d . .
C2 C 0.1551(13) 0.0536(11) 0.4847(8) 0.060(4) Uani 1 d . .
H2 H 0.1252(13) 0.0761(11) 0.5305(8) 0.071 Uiso 1 calc R .
C3 C 0.1876(14) -0.0334(11) 0.4859(9) 0.065(4) Uani 1 d . .
H3 H 0.1819(14) -0.0712(11) 0.5338(9) 0.078 Uiso 1 calc R .
C4 C 0.2293(13) -0.0695(9) 0.4189(9) 0.053(4) Uani 1 d . .
H4 H 0.2499(13) -0.1307(9) 0.4206(9) 0.064 Uiso 1 calc R .
C5 C 0.2395(12) -0.0121(9) 0.3498(9) 0.053(4) Uani 1 d . .
H5 H 0.2693(12) -0.0349(9) 0.3041(9) 0.064 Uiso 1 calc R .
C12 C 0.4322(13) 0.3291(9) 0.0997(8) 0.046(3) Uani 1 d . .
C13 C 0.5464(12) 0.3120(10) 0.0678(8) 0.053(4) Uani 1 d . .
H13 H 0.5888(12) 0.3510(10) 0.0315(8) 0.064 Uiso 1 calc R .
C14 C 0.5861(12) 0.2283(11) 0.0989(8) 0.053(4) Uani 1 d . .
C15 C 0.7078(13) 0.1746(11) 0.0879(9) 0.074(5) Uani 1 d . .
H15A H 0.7059(13) 0.1164(11) 0.1189(9) 0.111 Uiso 1 calc R .
H15B H 0.7750(13) 0.2059(11) 0.1055(9) 0.111 Uiso 1 calc R .
H15C H 0.7191(13) 0.1676(11) 0.0325(9) 0.111 Uiso 1 calc R .
C16 C 0.3487(14) 0.4137(9) 0.0827(10) 0.077(5) Uani 1 d . .
H16A H 0.2740(14) 0.4070(9) 0.1134(10) 0.115 Uiso 1 calc R .
H16B H 0.3289(14) 0.4239(9) 0.0268(10) 0.115 Uiso 1 calc R .
H16C H 0.3903(14) 0.4640(9) 0.0970(10) 0.115 Uiso 1 calc R .
C22 C 0.4582(13) 0.1664(11) 0.3912(9) 0.057(4) Uani 1 d . .
C23 C 0.5202(12) 0.0821(10) 0.4112(9) 0.054(4) Uani 1 d . .
H23 H 0.5494(12) 0.0574(10) 0.4613(9) 0.065 Uiso 1 calc R .
C24 C 0.5287(12) 0.0441(9) 0.3429(9) 0.053(4) Uani 1 d . .
C25 C 0.5855(14) -0.0450(9) 0.3286(10) 0.073(5) Uani 1 d . .
H25A H 0.5766(14) -0.0524(9) 0.2733(10) 0.109 Uiso 1 calc R .
H25B H 0.5449(14) -0.0917(9) 0.3613(10) 0.109 Uiso 1 calc R .
H25C H 0.6717(14) -0.0484(9) 0.3419(10) 0.109 Uiso 1 calc R .
C26 C 0.4346(16) 0.2358(12) 0.4487(9) 0.086(6) Uani 1 d . .
H26A H 0.3907(16) 0.2881(12) 0.4215(9) 0.129 Uiso 1 calc R .
H26B H 0.5121(16) 0.2524(12) 0.4677(9) 0.129 Uiso 1 calc R .
H26C H 0.3862(16) 0.2108(12) 0.4931(9) 0.129 Uiso 1 calc R .
C32 C 0.2015(13) 0.0263(9) 0.1237(7) 0.044(3) Uani 1 d . .
C33 C 0.2762(17) -0.0411(10) 0.0978(9) 0.069(5) Uani 1 d . .
H33 H 0.2539(17) -0.0881(10) 0.0710(9) 0.083 Uiso 1 calc R .
C34 C 0.3944(13) -0.0222(9) 0.1213(8) 0.050(4) Uani 1 d . .
C35 C 0.5157(15) -0.0735(11) 0.1044(10) 0.083(6) Uani 1 d . .
H35A H 0.5831(15) -0.0468(11) 0.1271(10) 0.125 Uiso 1 calc R .
H35B H 0.5276(15) -0.0710(11) 0.0477(10) 0.125 Uiso 1 calc R .
H35C H 0.5127(15) -0.1351(11) 0.1276(10) 0.125 Uiso 1 calc R .
C36 C 0.0649(13) 0.0390(10) 0.1094(9) 0.065(4) Uani 1 d . .
H36A H 0.0325(13) 0.0904(10) 0.1331(9) 0.097 Uiso 1 calc R .
H36B H 0.0253(13) -0.0135(10) 0.1331(9) 0.097 Uiso 1 calc R .
H36C H 0.0494(13) 0.0483(10) 0.0530(9) 0.097 Uiso 1 calc R .
C42 C 0.2230(14) 0.4366(10) 0.2705(8) 0.052(4) Uani 1 d . .
C43 C 0.1456(16) 0.5128(10) 0.2708(10) 0.069(5) Uani 1 d . .
H43 H 0.1645(16) 0.5662(10) 0.2890(10) 0.083 Uiso 1 calc R .
C44 C 0.0361(14) 0.4946(9) 0.2390(9) 0.053(4) Uani 1 d . .
C45 C -0.0821(14) 0.5504(10) 0.2288(10) 0.077(5) Uani 1 d . .
H45A H -0.1420(14) 0.5182(10) 0.2043(10) 0.116 Uiso 1 calc R .
H45B H -0.0684(14) 0.6057(10) 0.1955(10) 0.116 Uiso 1 calc R .
H45C H -0.1122(14) 0.5633(10) 0.2801(10) 0.116 Uiso 1 calc R .
C46 C 0.3482(17) 0.4256(11) 0.2979(10) 0.086(6) Uani 1 d . .
H46A H 0.3814(17) 0.3663(11) 0.2913(10) 0.129 Uiso 1 calc R .
H46B H 0.3504(17) 0.4336(11) 0.3534(10) 0.129 Uiso 1 calc R .
H46C H 0.3967(17) 0.4694(11) 0.2675(10) 0.129 Uiso 1 calc R .
C52 C 0.1459(12) 0.2615(9) 0.0222(7) 0.046(3) Uani 1 d . .
C53 C 0.0588(13) 0.3107(9) -0.0258(8) 0.054(4) Uani 1 d . .
H53 H 0.0547(13) 0.3146(9) -0.0812(8) 0.065 Uiso 1 calc R .
C54 C -0.0205(12) 0.3527(9) 0.0223(7) 0.044(3) Uani 1 d . .
C55 C -0.1292(13) 0.4174(10) -0.0015(9) 0.066(4) Uani 1 d . .
H55A H -0.1680(13) 0.4362(10) 0.0455(9) 0.099 Uiso 1 calc R .
H55B H -0.1876(13) 0.3884(10) -0.0303(9) 0.099 Uiso 1 calc R .
H55C H -0.1011(13) 0.4690(10) -0.0349(9) 0.099 Uiso 1 calc R .
C56 C 0.2545(13) 0.2056(10) -0.0054(8) 0.065(4) Uani 1 d . .
H56A H 0.3012(13) 0.1779(10) 0.0401(8) 0.098 Uiso 1 calc R .
H56B H 0.3064(13) 0.2434(10) -0.0399(8) 0.098 Uiso 1 calc R .
H56C H 0.2251(13) 0.1599(10) -0.0341(8) 0.098 Uiso 1 calc R .
C62 C -0.0966(11) 0.1334(9) 0.2800(7) 0.043(3) Uani 1 d . .
C63 C -0.2091(12) 0.1793(9) 0.2967(8) 0.050(4) Uani 1 d . .
H63 H -0.2760(12) 0.1549(9) 0.3249(8) 0.060 Uiso 1 calc R .
C64 C -0.2007(10) 0.2668(8) 0.2633(7) 0.036(3) Uani 1 d . .
C65 C -0.2979(12) 0.3406(9) 0.2606(9) 0.058(4) Uani 1 d . .
H65A H -0.2665(12) 0.3948(9) 0.2335(9) 0.087 Uiso 1 calc R .
H65B H -0.3218(12) 0.3497(9) 0.3140(9) 0.087 Uiso 1 calc R .
H65C H -0.3684(12) 0.3251(9) 0.2324(9) 0.087 Uiso 1 calc R .
C66 C -0.0584(13) 0.0371(8) 0.3009(9) 0.061(4) Uani 1 d . .
H66A H 0.0239(13) 0.0258(8) 0.2813(9) 0.092 Uiso 1 calc R .
H66B H -0.1143(13) 0.0011(8) 0.2770(9) 0.092 Uiso 1 calc R .
H66C H -0.0600(13) 0.0220(8) 0.3579(9) 0.092 Uiso 1 calc R .
B1 B 0.4905(14) 0.0992(11) 0.1944(9) 0.047(4) Uani 1 d . .
H1B H 0.5697(14) 0.0664(11) 0.1866(9) 0.056 Uiso 1 calc R .
B2 B -0.0449(15) 0.3570(9) 0.1758(10) 0.047(4) Uani 1 d . .
H2B H -0.1173(15) 0.3975(9) 0.1606(10) 0.057 Uiso 1 calc R .
C1S C 0.0503(30) 0.7732(17) 0.3253(25) 0.128(10) Uani 1 d . .
C2S C 0.0361(27) 0.8006(17) 0.2461(23) 0.123(9) Uani 1 d . .
C3S C -0.0727(37) 0.8123(13) 0.2092(14) 0.106(8) Uani 1 d . .
C4S C -0.1764(28) 0.7963(14) 0.2542(23) 0.111(9) Uani 1 d . .
C5S C -0.1709(34) 0.7669(17) 0.3343(27) 0.140(11) Uani 1 d . .
C6S C -0.0541(44) 0.7559(17) 0.3705(16) 0.124(10) Uani 1 d . .
C7S C 0.4469(44) 0.3826(27) 0.8099(23) 0.191(21) Uani 1 d . .
C8S C 0.4183(22) 0.3860(19) 0.7327(25) 0.148(12) Uani 1 d . .
C9S C 0.4913(34) 0.3297(30) 0.6886(18) 0.164(14) Uani 1 d . .
C10S C 0.5830(45) 0.2766(39) 0.7274(42) 0.243(33) Uani 1 d . .
C11S C 0.6231(64) 0.2968(32) 0.7977(64) 0.392(67) Uani 1 d . .
C12S C 0.5375(49) 0.3321(43) 0.8436(27) 0.268(40) Uani 1 d . .
C13S C 0.1787(27) 0.6521(16) 0.5440(13) 0.111(8) Uani 1 d . .
C14S C 0.1039(22) 0.5879(18) 0.5688(13) 0.103(7) Uani 1 d . .
C15S C 0.1323(27) 0.4988(17) 0.5563(13) 0.116(8) Uani 1 d . .
C16S C 0.2392(32) 0.4786(18) 0.5173(16) 0.125(10) Uani 1 d . .
C17S C 0.3186(26) 0.5356(33) 0.4907(19) 0.171(16) Uani 1 d . .
C18S C 0.2892(32) 0.6310(24) 0.5022(14) 0.151(12) Uani 1 d . .

loop_
_atom_type_symbol
_atom_type_description
_atom_type_scat_dispersion_real
_atom_type_scat_dispersion_imag
_atom_type_scat_source
C C 0.0033 0.0016 'International Tables Vol C Tables 4.2.6.8 and 6.1.1.4'
H H 0.0000 0.0000 'International Tables Vol C Tables 4.2.6.8 and 6.1.1.4'
N N 0.0061 0.0033 'International Tables Vol C Tables 4.2.6.8 and 6.1.1.4'
B B 0.0013 0.0007 'International Tables Vol C Tables 4.2.6.8 and 6.1.1.4'
S S 0.1246 0.1234 'International Tables Vol C Tables 4.2.6.8 and 6.1.1.4'
Sm Sm -0.1638 3.4418 'International Tables Vol C Tables 4.2.6.8 and 6.1.1.4'

loop_
_geom_angle_atom_site_label_1
_geom_angle_atom_site_label_2
_geom_angle_atom_site_label_3
_geom_angle
_geom_angle_site_symmetry_1
_geom_angle_site_symmetry_3
_geom_angle_publ_flag
N41 Sm1 N31 149.9(3) . . ?
N41 Sm1 N1 133.7(3) . . ?
N31 Sm1 N1 76.0(3) . . ?
N41 Sm1 N11 85.5(3) . . ?
N31 Sm1 N11 75.9(3) . . ?
N1 Sm1 N11 127.3(3) . . ?
N41 Sm1 N61 86.8(3) . . ?
N31 Sm1 N61 94.1(3) . . ?
N1 Sm1 N61 82.4(3) . . ?
N11 Sm1 N61 143.1(3) . . ?
N41 Sm1 N51 73.3(3) . . ?
N31 Sm1 N51 79.0(3) . . ?
N1 Sm1 N51 140.0(3) . . ?
N11 Sm1 N51 74.4(3) . . ?
N61 Sm1 N51 68.8(3) . . ?
N41 Sm1 N21 104.3(4) . . ?
N31 Sm1 N21 90.0(3) . . ?
N1 Sm1 N21 69.3(3) . . ?
N11 Sm1 N21 67.1(3) . . ?
N61 Sm1 N21 149.5(3) . . ?
N51 Sm1 N21 141.5(3) . . ?
N41 Sm1 S1 76.2(3) . . ?
N31 Sm1 S1 132.9(3) . . ?
N1 Sm1 S1 57.5(2) . . ?
N11 Sm1 S1 137.9(3) . . ?
N61 Sm1 S1 74.0(2) . . ?
N51 Sm1 S1 132.5(2) . . ?
N21 Sm1 S1 81.1(2) . . ?
C1 S1 Sm1 82.9(5) . . ?
C5 N1 C1 119.5(11) . . ?
C5 N1 Sm1 135.7(9) . . ?
C1 N1 Sm1 104.6(8) . . ?
C12 N11 N12 106.3(10) . . ?
C12 N11 Sm1 138.3(8) . . ?
N12 N11 Sm1 115.4(7) . . ?
C14 N12 N11 107.8(10) . . ?
C14 N12 B1 130.3(11) . . ?
N11 N12 B1 121.7(10) . . ?
C22 N21 N22 106.1(12) . . ?
C22 N21 Sm1 131.3(9) . . ?
N22 N21 Sm1 100.2(7) . . ?
C24 N22 N21 109.8(11) . . ?
C24 N22 B1 125.5(12) . . ?
N21 N22 B1 122.9(10) . . ?
C32 N31 N32 105.4(10) . . ?
C32 N31 Sm1 136.6(9) . . ?
N32 N31 Sm1 118.0(8) . . ?
C34 N32 N31 109.3(11) . . ?
C34 N32 B1 131.1(11) . . ?
N31 N32 B1 119.5(10) . . ?
C42 N41 N42 106.4(11) . . ?
C42 N41 Sm1 132.2(10) . . ?
N42 N41 Sm1 119.8(7) . . ?
C44 N42 N41 109.3(11) . . ?
C44 N42 B2 128.8(12) . . ?
N41 N42 B2 121.8(10) . . ?
C52 N51 N52 106.2(10) . . ?
C52 N51 Sm1 137.4(8) . . ?
N52 N51 Sm1 116.4(7) . . ?
C54 N52 N51 108.7(10) . . ?
C54 N52 B2 128.2(11) . . ?
N51 N52 B2 123.0(10) . . ?
C62 N61 N62 106.8(10) . . ?
C62 N61 Sm1 132.4(8) . . ?
N62 N61 Sm1 112.6(7) . . ?
C64 N62 N61 110.0(9) . . ?
C64 N62 B2 126.2(10) . . ?
N61 N62 B2 123.3(10) . . ?
N1 C1 C2 119.6(12) . . ?
N1 C1 S1 114.8(10) . . ?
C2 C1 S1 125.6(11) . . ?
C3 C2 C1 118.6(13) . . ?
C2 C3 C4 122.4(14) . . ?
C5 C4 C3 117.5(13) . . ?
N1 C5 C4 122.3(13) . . ?
N11 C12 C13 110.0(12) . . ?
N11 C12 C16 122.5(12) . . ?
C13 C12 C16 127.5(13) . . ?
C14 C13 C12 107.4(12) . . ?
C13 C14 N12 108.5(12) . . ?
C13 C14 C15 131.1(13) . . ?
N12 C14 C15 120.4(14) . . ?
N21 C22 C23 110.6(14) . . ?
N21 C22 C26 124.7(15) . . ?
C23 C22 C26 124.5(14) . . ?
C24 C23 C22 105.9(13) . . ?
C23 C24 N22 107.6(13) . . ?
C23 C24 C25 129.5(14) . . ?
N22 C24 C25 122.9(14) . . ?
N31 C32 C33 111.8(13) . . ?
N31 C32 C36 123.7(12) . . ?
C33 C32 C36 124.5(14) . . ?
C32 C33 C34 103.3(13) . . ?
N32 C34 C33 110.0(12) . . ?
N32 C34 C35 123.8(13) . . ?
C33 C34 C35 126.3(13) . . ?
N41 C42 C43 110.3(14) . . ?
N41 C42 C46 123.6(14) . . ?
C43 C42 C46 126.1(15) . . ?
C44 C43 C42 106.7(13) . . ?
N42 C44 C43 107.3(13) . . ?
N42 C44 C45 122.7(14) . . ?
C43 C44 C45 130.0(14) . . ?
N51 C52 C53 109.5(12) . . ?
N51 C52 C56 124.3(11) . . ?
C53 C52 C56 126.2(12) . . ?
C54 C53 C52 107.5(12) . . ?
N52 C54 C53 108.0(11) . . ?
N52 C54 C55 123.6(12) . . ?
C53 C54 C55 128.3(12) . . ?
N61 C62 C63 108.3(11) . . ?
N61 C62 C66 122.9(11) . . ?
C63 C62 C66 128.8(11) . . ?
C64 C63 C62 106.6(11) . . ?
N62 C64 C63 108.3(10) . . ?
N62 C64 C65 124.3(11) . . ?
C63 C64 C65 127.4(12) . . ?
N12 B1 N22 111.1(11) . . ?
N12 B1 N32 110.8(11) . . ?
N22 B1 N32 113.0(11) . . ?
N62 B2 N52 110.5(10) . . ?
N62 B2 N42 112.9(12) . . ?
N52 B2 N42 108.3(11) . . ?
C2S C1S C6S 118.0(27) . . ?
C3S C2S C1S 124.1(28) . . ?
C2S C3S C4S 117.8(25) . . ?
C3S C4S C5S 122.1(27) . . ?
C4S C5S C6S 117.9(28) . . ?
C1S C6S C5S 120.0(28) . . ?
C12S C7S C8S 123.3(44) . . ?
C7S C8S C9S 116.2(33) . . ?
C10S C9S C8S 117.9(37) . . ?
C11S C10S C9S 119.0(51) . . ?
C12S C11S C10S 115.6(72) . . ?
C7S C12S C11S 119.0(59) . . ?
C14S C13S C18S 119.6(24) . . ?
C13S C14S C15S 121.3(24) . . ?
C16S C15S C14S 118.8(24) . . ?
C17S C16S C15S 125.1(29) . . ?
C16S C17S C18S 117.0(26) . . ?
C13S C18S C17S 118.1(26) . . ?

loop_
_geom_bond_atom_site_label_1
_geom_bond_atom_site_label_2
_geom_bond_distance
_geom_bond_site_symmetry_2
_geom_bond_publ_flag
Sm1 N41 2.477(10) . ?
Sm1 N31 2.523(10) . ?
Sm1 N1 2.523(9) . ?
Sm1 N11 2.580(10) . ?
Sm1 N61 2.593(10) . ?
Sm1 N51 2.616(10) . ?
Sm1 N21 2.676(11) . ?
Sm1 S1 2.862(4) . ?
S1 C1 1.726(14) . ?
N1 C5 1.346(15) . ?
N1 C1 1.36(2) . ?
N11 C12 1.335(15) . ?
N11 N12 1.396(12) . ?
N12 C14 1.357(15) . ?
N12 B1 1.52(2) . ?
N21 C22 1.31(2) . ?
N21 N22 1.374(13) . ?
N22 C24 1.356(15) . ?
N22 B1 1.53(2) . ?
N31 C32 1.32(2) . ?
N31 N32 1.397(13) . ?
N32 C34 1.285(14) . ?
N32 B1 1.57(2) . ?
N41 C42 1.33(2) . ?
N41 N42 1.372(13) . ?
N42 C44 1.36(2) . ?
N42 B2 1.57(2) . ?
N51 C52 1.347(15) . ?
N51 N52 1.390(12) . ?
N52 C54 1.351(14) . ?
N52 B2 1.55(2) . ?
N61 C62 1.367(14) . ?
N61 N62 1.369(12) . ?
N62 C64 1.351(14) . ?
N62 B2 1.52(2) . ?
C1 C2 1.41(2) . ?
C2 C3 1.33(2) . ?
C3 C4 1.38(2) . ?
C4 C5 1.37(2) . ?
C12 C13 1.37(2) . ?
C12 C16 1.51(2) . ?
C13 C14 1.35(2) . ?
C14 C15 1.53(2) . ?
C22 C23 1.40(2) . ?
C22 C26 1.52(2) . ?
C23 C24 1.35(2) . ?
C24 C25 1.49(2) . ?
C32 C33 1.37(2) . ?
C32 C36 1.50(2) . ?
C33 C34 1.40(2) . ?
C34 C35 1.53(2) . ?
C42 C43 1.38(2) . ?
C42 C46 1.43(2) . ?
C43 C44 1.36(2) . ?
C44 C45 1.49(2) . ?
C52 C53 1.37(2) . ?
C52 C56 1.51(2) . ?
C53 C54 1.36(2) . ?
C54 C55 1.51(2) . ?
C62 C63 1.41(2) . ?
C62 C66 1.48(2) . ?
C63 C64 1.37(2) . ?
C64 C65 1.48(2) . ?
C1S C2S 1.36(3) . ?
C1S C6S 1.37(4) . ?
C2S C3S 1.33(3) . ?
C3S C4S 1.36(3) . ?
C4S C5S 1.37(4) . ?
C5S C6S 1.40(4) . ?
C7S C12S 1.29(6) . ?
C7S C8S 1.34(4) . ?
C8S C9S 1.40(4) . ?
C9S C10S 1.36(7) . ?
C10S C11S 1.34(12) . ?
C11S C12S 1.33(9) . ?
C13S C14S 1.32(3) . ?
C13S C18S 1.42(3) . ?
C14S C15S 1.40(3) . ?
C15S C16S 1.36(3) . ?
C16S C17S 1.29(4) . ?
C17S C18S 1.49(4) . ?
